data_7050297
loop_
_publ_author_name
'Sun Wei-Yin'
'Jian Fan'
'Taka-aki Okamura'
'Norikazu Ueyama'
'Wei Zhao'

_publ_section_title
;
Syntheses, crystal structures and properties of
copper(II) and cadmium(II) complexes containing novel tripodal ligand
;
_journal_name_full 'New J.Chem.(Nouv.J.Chim.)'
_journal_year 2004
_chemical_formula_moiety 'C34 H33.13 Cl2 Cu N12 O8.67 '
_chemical_formula_sum 'C34 H33.35 Cl2 Cu N12 O8.67'
_chemical_formula_weight 883.27
_chemical_name_systematic
;
[Cu(F3)2](ClO4)2-0.67(H2O)
;
_space_group_IT_number 14
_symmetry_cell_setting monoclinic
_symmetry_space_group_name_Hall '-P 2ybc'
_symmetry_space_group_name_H-M 'P 1 21/c 1'
_atom_sites_solution_hydrogens geom
_atom_sites_solution_primary direct
_atom_sites_solution_secondary difmap
_cell_angle_alpha 90.00
_cell_angle_beta 97.57(3)
_cell_angle_gamma 90.00
_cell_formula_units_Z 4
_cell_length_a 19.693(9)
_cell_length_b 8.996(5)
_cell_length_c 20.591(8)
_cell_measurement_reflns_used 15866
_cell_measurement_temperature 200
_cell_measurement_theta_max 27.5
_cell_measurement_theta_min 3.0
_cell_volume 3616(3)
_diffrn_ambient_temperature 200
_diffrn_detector_area_resol_mean 10.00
_diffrn_measurement_device_type 'Rigaku RAXIS-RAPID Imaging Plate'
_diffrn_measurement_method \w
_diffrn_radiation_monochromator graphite
_diffrn_radiation_source 'fine-focus sealed tube'
_diffrn_radiation_type MoK\a
_diffrn_radiation_wavelength 0.71075
_diffrn_reflns_av_R_equivalents 0.1873
_diffrn_reflns_av_sigmaI/netI 0.2377
_diffrn_reflns_limit_h_max 25
_diffrn_reflns_limit_h_min -25
_diffrn_reflns_limit_k_max 11
_diffrn_reflns_limit_k_min -11
_diffrn_reflns_limit_l_max 26
_diffrn_reflns_limit_l_min -26
_diffrn_reflns_number 35596
_diffrn_reflns_theta_max 27.48
_diffrn_reflns_theta_min 3.02
_diffrn_standards_decay_% ?
_diffrn_standards_interval_count ?
_diffrn_standards_interval_time ?
_diffrn_standards_number ?
_exptl_absorpt_coefficient_mu 0.826
_exptl_absorpt_correction_T_max 0.984
_exptl_absorpt_correction_T_min 0.465
_exptl_absorpt_correction_type multi-scan
_exptl_absorpt_process_details '(Higashi, 1995)'
_exptl_crystal_colour blue
_exptl_crystal_density_diffrn 1.622
_exptl_crystal_density_meas ?
_exptl_crystal_density_method 'not measured'
_exptl_crystal_description platelet
_exptl_crystal_F_000 1815
_exptl_crystal_size_max 0.250
_exptl_crystal_size_mid 0.100
_exptl_crystal_size_min 0.020
_refine_ls_extinction_coef ?
_refine_ls_extinction_method none
_refine_ls_goodness_of_fit_ref 0.744
_refine_ls_hydrogen_treatment mixed
_refine_ls_matrix_type full
_refine_ls_number_parameters 608
_refine_ls_number_reflns 8229
_refine_ls_number_restraints 164
_refine_ls_restrained_S_all 0.777
_refine_ls_R_factor_all 0.1579
_refine_ls_R_factor_gt 0.0560
_refine_ls_shift/su_max 0.001
_refine_ls_shift/su_mean 0.000
_refine_ls_structure_factor_coef Fsqd
_refine_ls_weighting_details 'calc w=1/[\s^2^(Fo^2^)+(0.0000P)^2^+0.0000P] where P=(Fo^2^+2Fc^2^)/3'
_refine_ls_weighting_scheme calc
_refine_ls_wR_factor_gt 0.0885
_refine_ls_wR_factor_ref 0.1080
_reflns_number_gt 3274
_reflns_number_total 8229
_reflns_threshold_expression I>2\s(I)
_cod_original_sg_symbol_H-M 'P 21/c'
_cod_database_code 7050297

loop_
_symmetry_equiv_pos_as_xyz
'x, y, z'
'-x, y+1/2, -z+1/2'
'-x, -y, -z'
'x, -y-1/2, z-1/2'

loop_
_atom_site_label
_atom_site_type_symbol
_atom_site_fract_x
_atom_site_fract_y
_atom_site_fract_z
_atom_site_U_iso_or_equiv
_atom_site_adp_type
_atom_site_occupancy
_atom_site_symmetry_multiplicity
_atom_site_calc_flag
_atom_site_refinement_flags
_atom_site_disorder_assembly
_atom_site_disorder_group
Cu1 Cu 0.73308(3) 0.38822(7) 0.40755(2) 0.02437(16) Uani 1 1 d . . .
Cl1 Cl 0.58848(9) 0.16300(16) 0.61014(6) 0.0469(4) Uani 1 1 d D . .
Cl2 Cl 0.80033(8) 0.49060(17) 0.82217(7) 0.0435(4) Uani 1 1 d D . .
O1 O 0.5757(3) 0.0459(5) 0.5620(2) 0.0478(17) Uani 0.734(5) 1 d PDU . .
O1B O 0.6409(9) 0.0761(16) 0.5865(10) 0.080(5) Uani 0.266(5) 1 d PDU . .
O2 O 0.6167(4) 0.2855(7) 0.5863(3) 0.075(2) Uani 0.734(5) 1 d PDU . .
O2B O 0.6451(9) 0.261(3) 0.6363(10) 0.106(6) Uani 0.266(5) 1 d PDU . .
O3 O 0.5187(3) 0.2048(9) 0.6198(5) 0.102(3) Uani 0.734(5) 1 d PDU . .
O3B O 0.5488(15) 0.266(2) 0.5761(10) 0.099(6) Uani 0.266(5) 1 d PDU . .
O4 O 0.6166(6) 0.1104(9) 0.6686(3) 0.106(3) Uani 0.734(5) 1 d PDU . .
O4B O 0.5664(13) 0.121(3) 0.6662(7) 0.065(4) Uani 0.266(5) 1 d PDU . .
O5 O 0.7506(6) 0.5678(15) 0.8510(7) 0.083(5) Uani 0.810(10) 1 d PDU . .
O5B O 0.7503(13) 0.573(4) 0.8489(18) 0.021(10) Uani 0.190(10) 1 d PDU . .
O6 O 0.8628(3) 0.5035(8) 0.8666(4) 0.090(3) Uani 0.810(10) 1 d PDU . .
O6B O 0.8626(11) 0.560(3) 0.819(2) 0.091(7) Uani 0.190(10) 1 d PDU . .
O7 O 0.8102(5) 0.5465(7) 0.7610(3) 0.083(3) Uani 0.810(10) 1 d PDU . .
O7B O 0.7617(15) 0.497(4) 0.7569(8) 0.069(7) Uani 0.190(10) 1 d PDU . .
O8 O 0.7853(5) 0.3378(6) 0.8170(5) 0.054(3) Uani 0.810(10) 1 d PDU . .
O8B O 0.801(2) 0.3391(19) 0.8375(18) 0.040(10) Uani 0.190(10) 1 d PDU . .
O9 O 0.9380(7) 0.0427(14) 0.4881(6) 0.053(6) Uani 0.280(11) 1 d P . .
O10 O 0.2384(7) 0.316(2) 0.4041(8) 0.155(11) Uani 0.393(14) 1 d P . .
N11 N 0.68125(19) 0.6637(4) 0.25119(16) 0.0226(9) Uani 1 1 d . . .
N12 N 0.72274(19) 0.5028(4) 0.32454(16) 0.0235(9) Uani 1 1 d . . .
N31 N 0.57145(19) 0.1432(4) 0.31469(15) 0.0227(9) Uani 1 1 d . . .
N32 N 0.65150(19) 0.2649(4) 0.37714(15) 0.0232(9) Uani 1 1 d . . .
N51 N 0.6011(2) 0.6649(5) 0.50984(16) 0.0261(10) Uani 1 1 d . . .
N52 N 0.6797(2) 0.5681(4) 0.45766(17) 0.0289(10) Uani 1 1 d . . .
N111 N 1.0279(2) 0.2675(5) 0.80986(17) 0.0346(11) Uani 1 1 d . . .
N112 N 1.0582(3) 0.3325(6) 0.9110(2) 0.0653(16) Uani 1 1 d . . .
N131 N 0.78712(19) 0.2235(5) 0.59117(17) 0.0318(11) Uani 1 1 d . . .
N132 N 0.7534(2) 0.2687(4) 0.48867(17) 0.0260(9) Uani 1 1 d . . .
N151 N 0.9195(2) 0.6024(5) 0.42568(16) 0.0279(10) Uani 1 1 d . . .
N152 N 0.8297(2) 0.4608(5) 0.42271(16) 0.0274(10) Uani 1 1 d . . .
C1 C 0.6343(2) 0.7659(5) 0.21788(19) 0.0224(11) Uani 1 1 d . . .
C2 C 0.6070(2) 0.8746(5) 0.2527(2) 0.0239(11) Uani 1 1 d . . .
H1 H 0.6210 0.8842 0.2984 0.029 Uiso 1 1 calc R . .
C3 C 0.5591(2) 0.9704(5) 0.2211(2) 0.0209(11) Uani 1 1 d . . .
C4 C 0.5390(2) 0.9513(5) 0.1549(2) 0.0229(11) Uani 1 1 d . . .
H2 H 0.5047 1.0145 0.1330 0.028 Uiso 1 1 calc R . .
C5 C 0.5672(2) 0.8435(5) 0.12024(19) 0.0217(11) Uani 1 1 d . . .
C6 C 0.6153(2) 0.7490(5) 0.15157(19) 0.0239(11) Uani 1 1 d . . .
H3 H 0.6351 0.6732 0.1280 0.029 Uiso 1 1 calc R . .
C12 C 0.6714(2) 0.5900(5) 0.30507(19) 0.0247(11) Uani 1 1 d . . .
H4 H 0.6318 0.5998 0.3266 0.030 Uiso 1 1 calc R . .
C13 C 0.7684(3) 0.5224(6) 0.2808(2) 0.0300(12) Uani 1 1 d . . .
H5 H 0.8112 0.4733 0.2822 0.036 Uiso 1 1 calc R . .
C14 C 0.7431(2) 0.6216(6) 0.2359(2) 0.0301(12) Uani 1 1 d . . .
H6 H 0.7645 0.6561 0.2000 0.036 Uiso 1 1 calc R . .
C31 C 0.5276(2) 1.0914(5) 0.25664(19) 0.0276(12) Uani 1 1 d . . .
H7 H 0.5168 1.1763 0.2264 0.033 Uiso 1 1 calc R . .
H8 H 0.4840 1.0549 0.2698 0.033 Uiso 1 1 calc R . .
C32 C 0.6233(2) 0.2380(5) 0.31645(19) 0.0226(11) Uani 1 1 d . . .
H9 H 0.6382 0.2813 0.2787 0.027 Uiso 1 1 calc R . .
C33 C 0.6143(2) 0.1815(5) 0.4152(2) 0.0243(11) Uani 1 1 d . . .
H10 H 0.6219 0.1778 0.4617 0.029 Uiso 1 1 calc R . .
C34 C 0.5659(2) 0.1062(6) 0.3778(2) 0.0293(11) Uani 1 1 d . . .
H11 H 0.5336 0.0395 0.3924 0.035 Uiso 1 1 calc R . .
C51 C 0.5451(2) 0.6751(5) 0.54770(19) 0.0262(12) Uani 1 1 d . . .
H12 H 0.5109 0.5976 0.5327 0.031 Uiso 1 1 calc R . .
H13 H 0.5227 0.7731 0.5398 0.031 Uiso 1 1 calc R . .
C52 C 0.8520(2) 0.5974(6) 0.4229(2) 0.0309(12) Uani 1 1 d . . .
H14 H 0.8234 0.6826 0.4213 0.037 Uiso 1 1 calc R . .
C53 C 0.8868(2) 0.3747(6) 0.4257(2) 0.0326(12) Uani 1 1 d . . .
H15 H 0.8869 0.2691 0.4264 0.039 Uiso 1 1 calc R . .
C54 C 0.9427(3) 0.4600(6) 0.4274(2) 0.0366(13) Uani 1 1 d . . .
H16 H 0.9889 0.4277 0.4293 0.044 Uiso 1 1 calc R . .
C101 C 0.9929(3) 0.2650(6) 0.7442(2) 0.0312(12) Uani 1 1 d . . .
C102 C 0.9227(3) 0.2569(5) 0.7343(2) 0.0299(12) Uani 1 1 d . . .
H17 H 0.8971 0.2535 0.7703 0.036 Uiso 1 1 calc R . .
C103 C 0.8902(2) 0.2538(6) 0.6704(2) 0.0291(12) Uani 1 1 d . . .
C104 C 0.9282(3) 0.2577(6) 0.6199(2) 0.0316(13) Uani 1 1 d . . .
H18 H 0.9056 0.2564 0.5763 0.038 Uiso 1 1 calc R . .
C105 C 0.9980(3) 0.2633(5) 0.6303(2) 0.0284(12) Uani 1 1 d . . .
C106 C 1.0308(3) 0.2679(6) 0.6937(2) 0.0337(13) Uani 1 1 d . . .
H19 H 1.0794 0.2730 0.7020 0.040 Uiso 1 1 calc R . .
C112 C 1.0120(3) 0.3528(6) 0.8586(2) 0.0471(16) Uani 1 1 d . . .
H20 H 0.9737 0.4177 0.8562 0.057 Uiso 1 1 calc R . .
C113 C 1.1037(3) 0.2334(8) 0.8935(2) 0.0500(17) Uani 1 1 d . . .
H21 H 1.1425 0.1974 0.9213 0.060 Uiso 1 1 calc R . .
C114 C 1.0861(3) 0.1939(7) 0.8320(2) 0.0532(18) Uani 1 1 d . . .
H22 H 1.1099 0.1262 0.8077 0.064 Uiso 1 1 calc R . .
C131 C 0.8131(3) 0.2530(7) 0.6588(2) 0.0466(16) Uani 1 1 d . . .
H23 H 0.7958 0.1762 0.6868 0.056 Uiso 1 1 calc R . .
H24 H 0.7958 0.3506 0.6716 0.056 Uiso 1 1 calc R . .
C132 C 0.7678(2) 0.3262(6) 0.5468(2) 0.0302(12) Uani 1 1 d . . .
H25 H 0.7648 0.4292 0.5561 0.036 Uiso 1 1 calc R . .
C133 C 0.7629(3) 0.1196(6) 0.4963(2) 0.0370(13) Uani 1 1 d . . .
H26 H 0.7552 0.0472 0.4625 0.044 Uiso 1 1 calc R . .
C134 C 0.7851(3) 0.0922(7) 0.5599(2) 0.0458(15) Uani 1 1 d . . .
H27 H 0.7971 -0.0019 0.5790 0.055 Uiso 1 1 calc R . .
C151 C 0.9616(3) 0.7354(6) 0.4259(2) 0.0326(13) Uani 1 1 d . . .
H28 H 0.9932 0.7402 0.4674 0.039 Uiso 1 1 calc R . .
H29 H 0.9318 0.8244 0.4236 0.039 Uiso 1 1 calc R . .
C152 C 0.6315(2) 0.5417(6) 0.4936(2) 0.0261(12) Uani 1 1 d . . .
H30 H 0.6194 0.4450 0.5067 0.031 Uiso 1 1 calc R . .
C153 C 0.6808(3) 0.7198(6) 0.4518(2) 0.0387(14) Uani 1 1 d . . .
H31 H 0.7117 0.7745 0.4294 0.046 Uiso 1 1 calc R . .
C154 C 0.6316(3) 0.7788(6) 0.4826(2) 0.0390(14) Uani 1 1 d . . .
H32 H 0.6203 0.8812 0.4848 0.047 Uiso 1 1 calc R . .
